data_7228349
loop_
_publ_author_name
'Castillo, Juan-Carlos'
'Rosero, Hern\'an-Alejandro'
'Portilla, Jaime'

_publ_section_title
;
 Simple access toward 3-halo- and 3-nitro-pyrazolo[1,5-a]pyrimidines
 through a one-pot sequence
;
_journal_issue 45
_journal_name_full 'RSC Adv.'
_journal_page_first 28483
_journal_paper_doi 10.1039/C7RA04336H
_journal_volume 7
_journal_year 2017
_chemical_formula_moiety 'C13 H9 Cl I N3'
_chemical_formula_sum 'C13 H9 Cl I N3'
_chemical_formula_weight 369.58
_chemical_melting_point 430
_chemical_name_systematic 7-(4-Chlorophenyl)-3-iodo-2-methylpyrazolo[1,5-a]pyrimidine
_space_group_crystal_system triclinic
_space_group_IT_number 2
_space_group_name_Hall '-P 1'
_space_group_name_H-M_alt 'P -1'
_symmetry_space_group_name_Hall '-P 1'
_symmetry_space_group_name_H-M 'P -1'
_atom_sites_solution_hydrogens geom
_atom_sites_solution_primary iterative
_atom_sites_solution_secondary difmap
_audit_creation_method SHELXL-2014
_audit_update_record
;
2017-04-06 deposited with the CCDC.
2017-05-22 downloaded from the CCDC.
;
_cell_angle_alpha 105.748(5)
_cell_angle_beta 105.605(6)
_cell_angle_gamma 99.832(6)
_cell_formula_units_Z 4
_cell_length_a 8.1315(6)
_cell_length_b 12.4851(8)
_cell_length_c 14.5014(7)
_cell_measurement_reflns_used 18407
_cell_measurement_temperature 298(2)
_cell_measurement_theta_max 29.390
_cell_measurement_theta_min 3.302
_cell_volume 1316.70(16)
_computing_cell_refinement
;
CrysAlisPro, Agilent Technologies,
Version 1.171.37.35 (release 13-08-2014 CrysAlis171 .NET)
(compiled Aug 13 2014,18:06:01)
;
_computing_data_collection
;
CrysAlisPro, Agilent Technologies,
Version 1.171.37.35 (release 13-08-2014 CrysAlis171 .NET)
(compiled Aug 13 2014,18:06:01)
;
_computing_data_reduction
;
CrysAlisPro, Agilent Technologies,
Version 1.171.37.35 (release 13-08-2014 CrysAlis171 .NET)
(compiled Aug 13 2014,18:06:01)
;
_computing_molecular_graphics 'Mercury (Macrae et al., 2008)'
_computing_publication_material 'SHELXL-2014 (Sheldrick, 2015)'
_computing_structure_refinement 'SHELXL-2014 (Sheldrick, 2015)'
_computing_structure_solution 'Superflip (Palatinus & Chapuis, 2007)'
_diffrn_ambient_temperature 298(2)
_diffrn_detector 'CCD plate'
_diffrn_detector_area_resol_mean 5.3072
_diffrn_detector_type Atlas
_diffrn_measured_fraction_theta_full 0.999
_diffrn_measured_fraction_theta_max 0.920
_diffrn_measurement_device 'four-circle diffractometer'
_diffrn_measurement_device_type 'SuperNova, Dual, Cu at zero, Atlas'
_diffrn_measurement_method '\w scans'
_diffrn_radiation_type MoK\a
_diffrn_radiation_wavelength 0.71073
_diffrn_reflns_av_R_equivalents 0.0727
_diffrn_reflns_av_unetI/netI 0.0311
_diffrn_reflns_Laue_measured_fraction_full 0.999
_diffrn_reflns_Laue_measured_fraction_max 0.920
_diffrn_reflns_limit_h_max 11
_diffrn_reflns_limit_h_min -11
_diffrn_reflns_limit_k_max 17
_diffrn_reflns_limit_k_min -17
_diffrn_reflns_limit_l_max 20
_diffrn_reflns_limit_l_min -18
_diffrn_reflns_number 58640
_diffrn_reflns_point_group_measured_fraction_full 0.999
_diffrn_reflns_point_group_measured_fraction_max 0.920
_diffrn_reflns_theta_full 25.242
_diffrn_reflns_theta_max 30.484
_diffrn_reflns_theta_min 3.005
_diffrn_source 'SuperNova (Mo) X-ray Source'
_exptl_absorpt_coefficient_mu 2.619
_exptl_absorpt_correction_T_max 1.00000
_exptl_absorpt_correction_T_min 0.74510
_exptl_absorpt_correction_type multi-scan
_exptl_absorpt_process_details
;
CrysAlisPro, Agilent Technologies,
Version 1.171.37.35 (release 13-08-2014 CrysAlis171 .NET)
(compiled Aug 13 2014,18:06:01)
Empirical absorption correction using spherical harmonics,
 implemented in SCALE3 ABSPACK scaling algorithm.
;
_exptl_crystal_colour yellow
_exptl_crystal_density_diffrn 1.864
_exptl_crystal_density_method 'not measured'
_exptl_crystal_description parallelepiped
_exptl_crystal_F_000 712
_exptl_crystal_recrystallization_method 'Re-crystallisation from solvent: Methanol'
_exptl_crystal_size_max 0.263
_exptl_crystal_size_mid 0.137
_exptl_crystal_size_min 0.084
_refine_diff_density_max 0.620
_refine_diff_density_min -0.751
_refine_diff_density_rms 0.079
_refine_ls_extinction_coef 0.0014(3)
_refine_ls_extinction_expression Fc^*^=kFc[1+0.001xFc^2^\l^3^/sin(2\q)]^-1/4^
_refine_ls_extinction_method SHELXL
_refine_ls_goodness_of_fit_ref 1.090
_refine_ls_hydrogen_treatment constr
_refine_ls_matrix_type full
_refine_ls_number_parameters 328
_refine_ls_number_reflns 7387
_refine_ls_number_restraints 0
_refine_ls_restrained_S_all 1.090
_refine_ls_R_factor_all 0.0589
_refine_ls_R_factor_gt 0.0368
_refine_ls_shift/su_max 0.000
_refine_ls_shift/su_mean 0.000
_refine_ls_structure_factor_coef Fsqd
_refine_ls_weighting_details 'w=1/[\s^2^(Fo^2^)+(0.0361P)^2^+0.8410P] where P=(Fo^2^+2Fc^2^)/3'
_refine_ls_weighting_scheme calc
_refine_ls_wR_factor_gt 0.0883
_refine_ls_wR_factor_ref 0.1068
_reflns_Friedel_coverage 0.000
_reflns_number_gt 5196
_reflns_number_total 7387
_reflns_threshold_expression 'I > 2\s(I)'
_cod_data_source_file c7ra04336h2.cif
_cod_data_source_block shelxs
_cod_original_cell_volume 1316.71(15)
_cod_database_code 7228349
_shelx_space_group_comment
;
The symmetry employed for this shelxl refinement is uniquely defined
by the following loop, which should always be used as a source of
symmetry information in preference to the above space-group names.
They are only intended as comments.
;
_shelx_estimated_absorpt_t_min 0.546
_shelx_estimated_absorpt_t_max 0.810
_shelxl_version_number 2014-3

loop_
_space_group_symop_operation_xyz
'x, y, z'
'-x, -y, -z'

loop_
_atom_site_label
_atom_site_type_symbol
_atom_site_fract_x
_atom_site_fract_y
_atom_site_fract_z
_atom_site_U_iso_or_equiv
_atom_site_adp_type
_atom_site_occupancy
_atom_site_site_symmetry_order
_atom_site_calc_flag
_atom_site_refinement_flags_posn
_atom_site_refinement_flags_adp
I1 I 0.15729(3) 0.10268(2) 0.12219(2) 0.07369(11) Uani 1 1 d . .
C2 C 0.3514(4) 0.2526(2) 0.2088(2) 0.0474(6) Uani 1 1 d . .
C4 C 0.3914(4) 0.3477(3) 0.1791(2) 0.0467(6) Uani 1 1 d . .
N5 N 0.5241(3) 0.4290(2) 0.26329(16) 0.0434(5) Uani 1 1 d . .
N6 N 0.5674(3) 0.3897(2) 0.34312(17) 0.0477(6) Uani 1 1 d . .
C7 C 0.4610(4) 0.2824(3) 0.3093(2) 0.0480(6) Uani 1 1 d . .
C8 C 0.4659(5) 0.2113(3) 0.3763(3) 0.0710(10) Uani 1 1 d . .
H8A H 0.3487 0.1842 0.3772 0.107 Uiso 1 1 calc R U
H8B H 0.5423 0.2571 0.4439 0.107 Uiso 1 1 calc R U
H8C H 0.5099 0.1466 0.3513 0.107 Uiso 1 1 calc R U
C9 C 0.5914(4) 0.5377(2) 0.2629(2) 0.0456(6) Uani 1 1 d . .
C10 C 0.7255(4) 0.6248(2) 0.3549(2) 0.0450(6) Uani 1 1 d . .
C11 C 0.8604(4) 0.5994(2) 0.4196(2) 0.0487(6) Uani 1 1 d . .
H11 H 0.8679 0.5235 0.4061 0.058 Uiso 1 1 calc R U
C12 C 0.9846(4) 0.6851(3) 0.5043(2) 0.0544(7) Uani 1 1 d . .
H12 H 1.0758 0.6675 0.5471 0.065 Uiso 1 1 calc R U
C13 C 0.9700(5) 0.7963(3) 0.5239(2) 0.0594(8) Uani 1 1 d . .
Cl14 Cl 1.11753(18) 0.90326(9) 0.63355(8) 0.0972(4) Uani 1 1 d . .
C15 C 0.8388(5) 0.8243(3) 0.4610(3) 0.0691(10) Uani 1 1 d . .
H15 H 0.8313 0.9002 0.4757 0.083 Uiso 1 1 calc R U
C16 C 0.7177(5) 0.7393(3) 0.3757(3) 0.0623(8) Uani 1 1 d . .
H16 H 0.6303 0.7584 0.3317 0.075 Uiso 1 1 calc R U
C17 C 0.5228(4) 0.5567(3) 0.1739(2) 0.0572(8) Uani 1 1 d . .
H17 H 0.5637 0.6281 0.1683 0.069 Uiso 1 1 calc R U
C18 C 0.3914(5) 0.4701(3) 0.0907(2) 0.0624(9) Uani 1 1 d . .
H18 H 0.3494 0.4868 0.0313 0.075 Uiso 1 1 calc R U
N19 N 0.3243(4) 0.3672(2) 0.09140(19) 0.0583(7) Uani 1 1 d . .
I20 I 0.31273(3) 0.89460(2) 0.38440(2) 0.06784(11) Uani 1 1 d . .
C21 C 0.1531(4) 0.7344(2) 0.2908(2) 0.0479(6) Uani 1 1 d . .
C22 C 0.0110(4) 0.7086(3) 0.2015(2) 0.0492(7) Uani 1 1 d . .
N23 N -0.0638(3) 0.5950(2) 0.15907(18) 0.0482(6) Uani 1 1 d . .
N24 N 0.0309(3) 0.5478(2) 0.22275(16) 0.0437(5) Uani 1 1 d . .
C25 C 0.1651(4) 0.6307(2) 0.3054(2) 0.0449(6) Uani 1 1 d . .
N26 N 0.2699(3) 0.6041(2) 0.38102(18) 0.0521(6) Uani 1 1 d . .
C27 C 0.2323(4) 0.4953(3) 0.3744(2) 0.0548(7) Uani 1 1 d . .
H27 H 0.2989 0.4747 0.4265 0.066 Uiso 1 1 calc R U
C28 C 0.0973(4) 0.4078(3) 0.2931(2) 0.0524(7) Uani 1 1 d . .
H28 H 0.0770 0.3322 0.2930 0.063 Uiso 1 1 calc R U
C29 C -0.0043(4) 0.4333(2) 0.2143(2) 0.0455(6) Uani 1 1 d . .
C30 C -0.1431(4) 0.3475(2) 0.1238(2) 0.0467(6) Uani 1 1 d . .
C31 C -0.2582(5) 0.2595(3) 0.1354(3) 0.0571(8) Uani 1 1 d . .
H31 H -0.2490 0.2566 0.1999 0.069 Uiso 1 1 calc R U
C32 C -0.3863(5) 0.1762(3) 0.0506(3) 0.0650(9) Uani 1 1 d . .
H32 H -0.4648 0.1183 0.0582 0.078 Uiso 1 1 calc R U
C33 C -0.3962(5) 0.1798(3) -0.0434(3) 0.0591(8) Uani 1 1 d . .
Cl34 Cl -0.55660(15) 0.07548(10) -0.15033(9) 0.0901(3) Uani 1 1 d . .
C35 C -0.2822(5) 0.2640(3) -0.0571(2) 0.0611(8) Uani 1 1 d . .
H35 H -0.2899 0.2643 -0.1222 0.073 Uiso 1 1 calc R U
C36 C -0.1559(5) 0.3481(3) 0.0269(2) 0.0568(8) Uani 1 1 d . .
H36 H -0.0787 0.4057 0.0182 0.068 Uiso 1 1 calc R U
C37 C -0.0618(5) 0.7908(3) 0.1561(3) 0.0676(9) Uani 1 1 d . .
H37A H -0.1488 0.7490 0.0904 0.101 Uiso 1 1 calc R U
H37B H 0.0321 0.8428 0.1493 0.101 Uiso 1 1 calc R U
H37C H -0.1159 0.8339 0.1994 0.101 Uiso 1 1 calc R U

loop_
_atom_site_aniso_label
_atom_site_aniso_U_11
_atom_site_aniso_U_22
_atom_site_aniso_U_33
_atom_site_aniso_U_23
_atom_site_aniso_U_13
_atom_site_aniso_U_12
I1 0.06810(18) 0.04986(15) 0.06679(17) 0.00449(11) -0.00302(12) -0.01082(11)
C2 0.0437(15) 0.0377(14) 0.0442(14) 0.0049(11) 0.0049(12) -0.0010(11)
C4 0.0450(15) 0.0476(16) 0.0362(13) 0.0085(11) 0.0051(11) 0.0059(12)
N5 0.0431(12) 0.0411(12) 0.0360(11) 0.0104(9) 0.0047(9) 0.0032(10)
N6 0.0477(13) 0.0430(13) 0.0387(12) 0.0108(10) 0.0032(10) -0.0002(10)
C7 0.0491(16) 0.0420(15) 0.0432(14) 0.0114(12) 0.0082(12) 0.0037(12)
C8 0.075(2) 0.058(2) 0.059(2) 0.0241(16) 0.0000(17) -0.0088(17)
C9 0.0447(15) 0.0433(15) 0.0455(14) 0.0139(12) 0.0128(12) 0.0082(12)
C10 0.0439(15) 0.0391(14) 0.0474(15) 0.0126(12) 0.0134(12) 0.0054(11)
C11 0.0474(16) 0.0408(14) 0.0502(15) 0.0116(12) 0.0121(13) 0.0049(12)
C12 0.0511(17) 0.0541(18) 0.0498(16) 0.0163(14) 0.0106(13) 0.0043(14)
C13 0.061(2) 0.0502(18) 0.0495(17) 0.0036(14) 0.0133(15) -0.0003(15)
Cl14 0.1019(8) 0.0657(6) 0.0702(6) -0.0132(5) -0.0020(6) -0.0056(6)
C15 0.082(3) 0.0362(16) 0.073(2) 0.0030(15) 0.018(2) 0.0117(16)
C16 0.059(2) 0.0469(18) 0.072(2) 0.0162(16) 0.0125(17) 0.0140(15)
C17 0.0578(19) 0.0578(19) 0.0555(17) 0.0274(15) 0.0130(15) 0.0091(15)
C18 0.063(2) 0.070(2) 0.0485(17) 0.0275(16) 0.0060(15) 0.0098(17)
N19 0.0569(16) 0.0623(17) 0.0424(13) 0.0163(12) 0.0026(11) 0.0066(13)
I20 0.07104(18) 0.04298(14) 0.06157(16) 0.00513(10) 0.00068(12) -0.00105(11)
C21 0.0503(16) 0.0409(15) 0.0391(13) 0.0064(11) 0.0077(12) 0.0010(12)
C22 0.0534(17) 0.0431(15) 0.0422(14) 0.0120(12) 0.0088(13) 0.0052(13)
N23 0.0518(14) 0.0441(13) 0.0404(12) 0.0142(10) 0.0061(10) 0.0067(11)
N24 0.0477(13) 0.0417(12) 0.0361(11) 0.0107(9) 0.0108(10) 0.0064(10)
C25 0.0440(15) 0.0457(15) 0.0371(13) 0.0094(11) 0.0096(11) 0.0056(12)
N26 0.0522(15) 0.0560(15) 0.0412(12) 0.0134(11) 0.0089(11) 0.0119(12)
C27 0.0596(19) 0.0590(19) 0.0488(16) 0.0214(14) 0.0155(14) 0.0215(15)
C28 0.064(2) 0.0492(16) 0.0490(16) 0.0194(13) 0.0213(14) 0.0186(14)
C29 0.0528(16) 0.0421(15) 0.0419(14) 0.0133(12) 0.0184(12) 0.0102(12)
C30 0.0542(17) 0.0381(14) 0.0458(14) 0.0112(12) 0.0172(13) 0.0110(12)
C31 0.071(2) 0.0456(17) 0.0532(17) 0.0128(14) 0.0264(16) 0.0070(15)
C32 0.064(2) 0.0443(17) 0.077(2) 0.0114(16) 0.0265(18) -0.0008(15)
C33 0.0538(19) 0.0462(17) 0.0602(19) 0.0026(14) 0.0092(15) 0.0108(14)
Cl34 0.0732(7) 0.0681(6) 0.0815(6) -0.0051(5) -0.0076(5) 0.0016(5)
C35 0.071(2) 0.0570(19) 0.0464(16) 0.0127(14) 0.0124(15) 0.0145(16)
C36 0.067(2) 0.0487(17) 0.0462(15) 0.0140(13) 0.0154(14) 0.0031(15)
C37 0.077(2) 0.0518(19) 0.0592(19) 0.0184(16) 0.0019(17) 0.0136(17)

loop_
_atom_type_symbol
_atom_type_description
_atom_type_scat_dispersion_real
_atom_type_scat_dispersion_imag
_atom_type_scat_source
C C 0.0033 0.0016 'International Tables Vol C Tables 4.2.6.8 and 6.1.1.4'
H H 0.0000 0.0000 'International Tables Vol C Tables 4.2.6.8 and 6.1.1.4'
N N 0.0061 0.0033 'International Tables Vol C Tables 4.2.6.8 and 6.1.1.4'
Cl Cl 0.1484 0.1585 'International Tables Vol C Tables 4.2.6.8 and 6.1.1.4'
I I -0.4742 1.8119 'International Tables Vol C Tables 4.2.6.8 and 6.1.1.4'

loop_
_geom_angle_atom_site_label_1
_geom_angle_atom_site_label_2
_geom_angle_atom_site_label_3
_geom_angle
C4 C2 C7 106.4(2)
C4 C2 I1 125.6(2)
C7 C2 I1 127.9(2)
N19 C4 C2 131.7(3)
N19 C4 N5 123.2(3)
C2 C4 N5 105.1(2)
N6 N5 C9 126.4(2)
N6 N5 C4 112.2(2)
C9 N5 C4 121.2(2)
C7 N6 N5 104.7(2)
N6 C7 C2 111.5(3)
N6 C7 C8 120.9(3)
C2 C7 C8 127.5(3)
C7 C8 H8A 109.5
C7 C8 H8B 109.5
H8A C8 H8B 109.5
C7 C8 H8C 109.5
H8A C8 H8C 109.5
H8B C8 H8C 109.5
C17 C9 N5 115.1(3)
C17 C9 C10 124.4(3)
N5 C9 C10 120.4(2)
C11 C10 C16 118.6(3)
C11 C10 C9 123.5(3)
C16 C10 C9 117.9(3)
C10 C11 C12 121.1(3)
C10 C11 H11 119.4
C12 C11 H11 119.4
C13 C12 C11 118.6(3)
C13 C12 H12 120.7
C11 C12 H12 120.7
C15 C13 C12 121.6(3)
C15 C13 Cl14 119.3(3)
C12 C13 Cl14 119.1(3)
C13 C15 C16 119.6(3)
C13 C15 H15 120.2
C16 C15 H15 120.2
C15 C16 C10 120.4(3)
C15 C16 H16 119.8
C10 C16 H16 119.8
C9 C17 C18 121.0(3)
C9 C17 H17 119.5
C18 C17 H17 119.5
N19 C18 C17 124.1(3)
N19 C18 H18 117.9
C17 C18 H18 117.9
C18 N19 C4 115.3(3)
C25 C21 C22 106.7(3)
C25 C21 I20 126.0(2)
C22 C21 I20 127.3(2)
N23 C22 C21 111.6(3)
N23 C22 C37 120.8(3)
C21 C22 C37 127.6(3)
C22 N23 N24 104.6(2)
N23 N24 C29 126.1(2)
N23 N24 C25 112.4(2)
C29 N24 C25 121.4(2)
N26 C25 C21 132.6(3)
N26 C25 N24 122.6(3)
C21 C25 N24 104.7(2)
C27 N26 C25 115.8(3)
N26 C27 C28 124.0(3)
N26 C27 H27 118.0
C28 C27 H27 118.0
C29 C28 C27 120.4(3)
C29 C28 H28 119.8
C27 C28 H28 119.8
C28 C29 N24 115.6(3)
C28 C29 C30 124.6(3)
N24 C29 C30 119.8(2)
C36 C30 C31 118.9(3)
C36 C30 C29 121.6(3)
C31 C30 C29 119.4(3)
C32 C31 C30 120.0(3)
C32 C31 H31 120.0
C30 C31 H31 120.0
C33 C32 C31 119.5(3)
C33 C32 H32 120.2
C31 C32 H32 120.2
C32 C33 C35 121.7(3)
C32 C33 Cl34 119.9(3)
C35 C33 Cl34 118.5(3)
C33 C35 C36 119.2(3)
C33 C35 H35 120.4
C36 C35 H35 120.4
C35 C36 C30 120.6(3)
C35 C36 H36 119.7
C30 C36 H36 119.7
C22 C37 H37A 109.5
C22 C37 H37B 109.5
H37A C37 H37B 109.5
C22 C37 H37C 109.5
H37A C37 H37C 109.5
H37B C37 H37C 109.5

loop_
_geom_bond_atom_site_label_1
_geom_bond_atom_site_label_2
_geom_bond_distance
I1 C2 2.054(3)
C2 C4 1.386(4)
C2 C7 1.397(4)
C4 N19 1.347(4)
C4 N5 1.389(3)
N5 N6 1.361(3)
N5 C9 1.375(4)
N6 C7 1.343(4)
C7 C8 1.480(4)
C8 H8A 0.9600
C8 H8B 0.9600
C8 H8C 0.9600
C9 C17 1.363(4)
C9 C10 1.475(4)
C10 C11 1.383(4)
C10 C16 1.394(4)
C11 C12 1.387(4)
C11 H11 0.9300
C12 C13 1.373(5)
C12 H12 0.9300
C13 C15 1.366(5)
C13 Cl14 1.739(3)
C15 C16 1.379(5)
C15 H15 0.9300
C16 H16 0.9300
C17 C18 1.404(4)
C17 H17 0.9300
C18 N19 1.312(4)
C18 H18 0.9300
I20 C21 2.054(3)
C21 C25 1.383(4)
C21 C22 1.399(4)
C22 N23 1.337(4)
C22 C37 1.484(4)
N23 N24 1.365(3)
N24 C29 1.373(3)
N24 C25 1.392(3)
C25 N26 1.353(4)
N26 C27 1.310(4)
C27 C28 1.408(4)
C27 H27 0.9300
C28 C29 1.368(4)
C28 H28 0.9300
C29 C30 1.473(4)
C30 C36 1.383(4)
C30 C31 1.395(4)
C31 C32 1.387(5)
C31 H31 0.9300
C32 C33 1.357(5)
C32 H32 0.9300
C33 C35 1.373(5)
C33 Cl34 1.743(3)
C35 C36 1.380(4)
C35 H35 0.9300
C36 H36 0.9300
C37 H37A 0.9600
C37 H37B 0.9600
C37 H37C 0.9600

loop_
_geom_hbond_atom_site_label_D
_geom_hbond_atom_site_label_H
_geom_hbond_atom_site_label_A
_geom_hbond_distance_DH
_geom_hbond_distance_HA
_geom_hbond_distance_DA
_geom_hbond_angle_DHA
_geom_hbond_site_symmetry_A
C8 H8B N26 0.96 2.53 3.486(4) 173.7 2_666
C37 H37A N19 0.96 2.51 3.454(4) 168.7 2_565

loop_
_geom_torsion_atom_site_label_1
_geom_torsion_atom_site_label_2
_geom_torsion_atom_site_label_3
_geom_torsion_atom_site_label_4
_geom_torsion
C7 C2 C4 N19 -178.7(3)
I1 C2 C4 N19 -2.0(5)
C7 C2 C4 N5 0.5(3)
I1 C2 C4 N5 177.2(2)
N19 C4 N5 N6 179.0(3)
C2 C4 N5 N6 -0.3(3)
N19 C4 N5 C9 2.3(4)
C2 C4 N5 C9 -176.9(3)
C9 N5 N6 C7 176.4(3)
C4 N5 N6 C7 -0.1(3)
N5 N6 C7 C2 0.4(4)
N5 N6 C7 C8 -178.5(3)
C4 C2 C7 N6 -0.6(4)
I1 C2 C7 N6 -177.1(2)
C4 C2 C7 C8 178.3(3)
I1 C2 C7 C8 1.7(5)
N6 N5 C9 C17 -178.3(3)
C4 N5 C9 C17 -2.2(4)
N6 N5 C9 C10 0.6(4)
C4 N5 C9 C10 176.8(3)
C17 C9 C10 C11 -143.0(3)
N5 C9 C10 C11 38.2(4)
C17 C9 C10 C16 35.3(5)
N5 C9 C10 C16 -143.5(3)
C16 C10 C11 C12 0.8(5)
C9 C10 C11 C12 179.1(3)
C10 C11 C12 C13 0.9(5)
C11 C12 C13 C15 -1.3(5)
C11 C12 C13 Cl14 176.5(2)
C12 C13 C15 C16 0.0(6)
Cl14 C13 C15 C16 -177.8(3)
C13 C15 C16 C10 1.8(6)
C11 C10 C16 C15 -2.1(5)
C9 C10 C16 C15 179.5(3)
N5 C9 C17 C18 0.8(5)
C10 C9 C17 C18 -178.1(3)
C9 C17 C18 N19 0.6(6)
C17 C18 N19 C4 -0.6(5)
C2 C4 N19 C18 178.2(4)
N5 C4 N19 C18 -0.8(5)
C25 C21 C22 N23 -1.0(4)
I20 C21 C22 N23 179.7(2)
C25 C21 C22 C37 176.4(3)
I20 C21 C22 C37 -2.8(5)
C21 C22 N23 N24 0.5(3)
C37 C22 N23 N24 -177.1(3)
C22 N23 N24 C29 175.4(3)
C22 N23 N24 C25 0.1(3)
C22 C21 C25 N26 -175.9(3)
I20 C21 C25 N26 3.3(5)
C22 C21 C25 N24 1.0(3)
I20 C21 C25 N24 -179.7(2)
N23 N24 C25 N26 176.6(3)
C29 N24 C25 N26 1.0(4)
N23 N24 C25 C21 -0.8(3)
C29 N24 C25 C21 -176.3(3)
C21 C25 N26 C27 173.4(3)
N24 C25 N26 C27 -3.1(4)
C25 N26 C27 C28 2.5(5)
N26 C27 C28 C29 0.2(5)
C27 C28 C29 N24 -2.3(4)
C27 C28 C29 C30 177.2(3)
N23 N24 C29 C28 -173.2(3)
C25 N24 C29 C28 1.7(4)
N23 N24 C29 C30 7.3(4)
C25 N24 C29 C30 -177.8(3)
C28 C29 C30 C36 -133.8(3)
N24 C29 C30 C36 45.6(4)
C28 C29 C30 C31 42.4(4)
N24 C29 C30 C31 -138.2(3)
C36 C30 C31 C32 -1.9(5)
C29 C30 C31 C32 -178.2(3)
C30 C31 C32 C33 1.4(5)
C31 C32 C33 C35 0.1(6)
C31 C32 C33 Cl34 179.9(3)
C32 C33 C35 C36 -1.0(5)
Cl34 C33 C35 C36 179.2(3)
C33 C35 C36 C30 0.4(5)
C31 C30 C36 C35 1.0(5)
C29 C30 C36 C35 177.2(3)
